data_7135606
loop_
_publ_author_name
'Wang, Yuehui'
'Wen, Lele'
'Ling, Lin'
'Xing, Chunhui'
'Lu, Long'

_publ_section_title
;
 Direct NF<sub>2</sub> functionalization of ketones: a mild strategy for
 accessing high-performance gem-difluoroamino compounds.
;
_journal_issue 19
_journal_name_full 'Chemical communications (Cambridge, England)'
_journal_page_first 5429
_journal_page_last 5432
_journal_paper_doi 10.1039/d6cc00009f
_journal_volume 62
_journal_year 2026
_chemical_absolute_configuration rmad
_chemical_formula_moiety 'C10 H12 F8 N4'
_chemical_formula_sum 'C10 H12 F8 N4'
_chemical_formula_weight 340.24
_space_group_crystal_system orthorhombic
_space_group_IT_number 19
_space_group_name_Hall 'P 2ac 2ab'
_space_group_name_H-M_alt 'P 21 21 21'
_atom_sites_solution_hydrogens geom
_atom_sites_solution_primary dual
_audit_creation_date 2025-10-20
_audit_creation_method
;
Olex2 1.5
(compiled 2025.05.31 svn.r86d253d1 for OlexSys, GUI svn.r7254)
;
_audit_update_record
;
2025-12-25 deposited with the CCDC.	2026-02-05 downloaded from the CCDC.
;
_cell_angle_alpha 90
_cell_angle_beta 90
_cell_angle_gamma 90
_cell_formula_units_Z 4
_cell_length_a 7.4094(4)
_cell_length_b 7.8335(4)
_cell_length_c 21.8556(11)
_cell_measurement_reflns_used 7948
_cell_measurement_temperature 296
_cell_measurement_theta_max 30.631
_cell_measurement_theta_min 2.762
_cell_volume 1268.53(11)
_computing_cell_refinement 'SAINT V8.40B (?, 2016)'
_computing_data_reduction 'SAINT V8.40B (?, 2016)'
_computing_molecular_graphics 'Olex2 1.5 (Dolomanov et al., 2009)'
_computing_publication_material 'Olex2 1.5 (Dolomanov et al., 2009)'
_computing_structure_refinement 'SHELXL 2018/3 (Sheldrick, 2015)'
_computing_structure_solution 'SHELXT  (Sheldrick, 2015)'
_diffrn_ambient_temperature 296
_diffrn_measured_fraction_theta_full 0.999
_diffrn_measured_fraction_theta_max 0.869
_diffrn_measurement_device_type 'Bruker D8 Venture'
_diffrn_radiation_type MoK\a
_diffrn_radiation_wavelength 0.71073
_diffrn_reflns_av_R_equivalents 0.0605
_diffrn_reflns_av_unetI/netI 0.0408
_diffrn_reflns_Laue_measured_fraction_full 0.999
_diffrn_reflns_Laue_measured_fraction_max 0.869
_diffrn_reflns_limit_h_max 10
_diffrn_reflns_limit_h_min -10
_diffrn_reflns_limit_k_max 11
_diffrn_reflns_limit_k_min -11
_diffrn_reflns_limit_l_max 32
_diffrn_reflns_limit_l_min -32
_diffrn_reflns_number 18161
_diffrn_reflns_point_group_measured_fraction_full 0.997
_diffrn_reflns_point_group_measured_fraction_max 0.827
_diffrn_reflns_theta_full 25.242
_diffrn_reflns_theta_max 32.917
_diffrn_reflns_theta_min 1.864
_diffrn_source_current 1.4
_diffrn_source_power 0.07
_diffrn_source_voltage 50.0
_exptl_absorpt_coefficient_mu 0.193
_exptl_absorpt_correction_T_max 0.7465
_exptl_absorpt_correction_T_min 0.5972
_exptl_absorpt_correction_type multi-scan
_exptl_absorpt_process_details
;
SADABS-2016/2 (Bruker,2016/2) was used for absorption correction.
wR2(int) was 0.1406 before and 0.0729 after correction.
The Ratio of minimum to maximum transmission is 0.8000.
The \l/2 correction factor is Not present.
;
_exptl_crystal_colour colourless
_exptl_crystal_colour_primary colourless
_exptl_crystal_density_diffrn 1.782
_exptl_crystal_description block
_exptl_crystal_F_000 688
_exptl_crystal_size_max 0.18
_exptl_crystal_size_mid 0.17
_exptl_crystal_size_min 0.05
_refine_diff_density_max 0.191
_refine_diff_density_min -0.152
_refine_diff_density_rms 0.038
_refine_ls_abs_structure_details
;
 Flack x determined using 862 quotients [(I+)-(I-)]/[(I+)+(I-)]
 (Parsons, Flack and Wagner, Acta Cryst. B69 (2013) 249-259).
;
_refine_ls_abs_structure_Flack -0.1(3)
_refine_ls_extinction_method none
_refine_ls_goodness_of_fit_ref 1.025
_refine_ls_hydrogen_treatment constr
_refine_ls_matrix_type full
_refine_ls_number_parameters 199
_refine_ls_number_reflns 3928
_refine_ls_number_restraints 0
_refine_ls_restrained_S_all 1.025
_refine_ls_R_factor_all 0.0725
_refine_ls_R_factor_gt 0.0466
_refine_ls_shift/su_max 0.008
_refine_ls_shift/su_mean 0.001
_refine_ls_structure_factor_coef Fsqd
_refine_ls_weighting_details 'w=1/[\s^2^(Fo^2^)+(0.0602P)^2^+0.1575P] where P=(Fo^2^+2Fc^2^)/3'
_refine_ls_weighting_scheme calc
_refine_ls_wR_factor_gt 0.1179
_refine_ls_wR_factor_ref 0.1344
_reflns_Friedel_coverage 0.662
_reflns_Friedel_fraction_full 0.996
_reflns_Friedel_fraction_max 0.770
_reflns_number_gt 2746
_reflns_number_total 3928
_reflns_threshold_expression 'I > 2\s(I)'
_cod_data_source_file d6cc00009f2.cif
_cod_data_source_block mo_d8v25650_0m
_cod_database_code 7135606
_shelx_shelxl_version_number 2018/3
_shelx_space_group_comment
;
The symmetry employed for this shelxl refinement is uniquely defined
by the following loop, which should always be used as a source of
symmetry information in preference to the above space-group names.
They are only intended as comments.
;
_shelx_estimated_absorpt_t_max 0.990
_shelx_estimated_absorpt_t_min 0.966
_olex2_refinement_description
;
1. Fixed Uiso
 At 1.2 times of:
  All C(H) groups, All C(H,H) groups
2.a Ternary CH refined with riding coordinates:
 C2(H2), C4(H4), C6(H6), C8(H8)
2.b Secondary CH2 refined with riding coordinates:
 C3(H3A,H3B), C7(H7A,H7B), C9(H9A,H9B), C10(H10A,H10B)
;
_olex2_submission_special_instructions 'No special instructions were received'

loop_
_space_group_symop_operation_xyz
'x, y, z'
'-x+1/2, -y, z+1/2'
'-x, y+1/2, -z+1/2'
'x+1/2, -y+1/2, -z'

loop_
_atom_site_label
_atom_site_type_symbol
_atom_site_fract_x
_atom_site_fract_y
_atom_site_fract_z
_atom_site_U_iso_or_equiv
_atom_site_adp_type
_atom_site_occupancy
_atom_site_site_symmetry_order
_atom_site_calc_flag
_atom_site_refinement_flags_posn
_atom_site_refinement_flags_adp
_atom_site_refinement_flags_occupancy
_atom_site_disorder_assembly
_atom_site_disorder_group
F1 F 0.8027(5) 1.0151(3) 0.30211(12) 0.1130(10) Uani 1 1 d . . . . .
F2 F 0.8454(3) 0.8229(4) 0.23497(9) 0.0856(7) Uani 1 1 d . . . . .
F3 F 1.0545(3) 0.9152(3) 0.37086(15) 0.1133(10) Uani 1 1 d . . . . .
F4 F 1.1175(2) 0.7447(3) 0.29769(10) 0.0775(6) Uani 1 1 d . . . . .
F5 F 0.2536(3) 0.4675(4) 0.46142(12) 0.1085(9) Uani 1 1 d . . . . .
F6 F 0.4748(4) 0.3790(3) 0.51621(10) 0.0880(7) Uani 1 1 d . . . . .
F7 F 0.3251(3) 0.2381(3) 0.38394(15) 0.1074(9) Uani 1 1 d . . . . .
F8 F 0.5443(4) 0.1528(2) 0.43878(11) 0.0935(8) Uani 1 1 d . . . . .
N1 N 0.7505(3) 0.8507(4) 0.28827(12) 0.0601(6) Uani 1 1 d . . . . .
N2 N 1.0212(3) 0.7507(3) 0.35186(12) 0.0573(6) Uani 1 1 d . . . . .
N3 N 0.4365(4) 0.4959(3) 0.47059(12) 0.0607(6) Uani 1 1 d . . . . .
N4 N 0.5070(4) 0.2629(3) 0.39136(12) 0.0605(7) Uani 1 1 d . . . . .
C1 C 0.8252(3) 0.7360(3) 0.33693(12) 0.0420(5) Uani 1 1 d . . . . .
C2 C 0.7161(4) 0.7727(3) 0.39549(12) 0.0461(6) Uani 1 1 d . . . . .
H2 H 0.737785 0.890480 0.408676 0.055 Uiso 1 1 calc R U . . .
C3 C 0.5150(4) 0.7481(3) 0.38221(15) 0.0514(6) Uani 1 1 d . . . . .
H3A H 0.445395 0.773634 0.418668 0.062 Uiso 1 1 calc R U . . .
H3B H 0.477607 0.826188 0.350165 0.062 Uiso 1 1 calc R U . . .
C4 C 0.4787(3) 0.5644(3) 0.36214(12) 0.0463(6) Uani 1 1 d . . . . .
H4 H 0.349808 0.550061 0.353495 0.056 Uiso 1 1 calc R U . . .
C5 C 0.5353(4) 0.4416(3) 0.41362(13) 0.0439(5) Uani 1 1 d . . . . .
C6 C 0.7377(4) 0.4639(3) 0.42667(13) 0.0456(6) Uani 1 1 d . . . . .
H6 H 0.775372 0.385639 0.459232 0.055 Uiso 1 1 calc R U . . .
C7 C 0.8464(4) 0.4288(3) 0.36849(14) 0.0516(6) Uani 1 1 d . . . . .
H7A H 0.826849 0.311766 0.355588 0.062 Uiso 1 1 calc R U . . .
H7B H 0.974010 0.443008 0.376994 0.062 Uiso 1 1 calc R U . . .
C8 C 0.7904(4) 0.5504(3) 0.31692(13) 0.0466(6) Uani 1 1 d . . . . .
H8 H 0.859686 0.524903 0.279822 0.056 Uiso 1 1 calc R U . . .
C9 C 0.5878(4) 0.5265(4) 0.30447(13) 0.0533(7) Uani 1 1 d . . . . .
H9A H 0.550264 0.602685 0.271864 0.064 Uiso 1 1 calc R U . . .
H9B H 0.565191 0.410197 0.291344 0.064 Uiso 1 1 calc R U . . .
C10 C 0.7740(4) 0.6498(3) 0.44614(12) 0.0503(6) Uani 1 1 d . . . . .
H10A H 0.707577 0.675080 0.483301 0.060 Uiso 1 1 calc R U . . .
H10B H 0.901579 0.664668 0.454558 0.060 Uiso 1 1 calc R U . . .

loop_
_atom_site_aniso_label
_atom_site_aniso_U_11
_atom_site_aniso_U_22
_atom_site_aniso_U_33
_atom_site_aniso_U_23
_atom_site_aniso_U_13
_atom_site_aniso_U_12
F1 0.189(3) 0.0529(10) 0.0972(17) 0.0183(12) 0.004(2) -0.0094(14)
F2 0.0889(15) 0.1174(18) 0.0505(10) 0.0154(11) 0.0056(10) 0.0018(14)
F3 0.0714(13) 0.0986(16) 0.170(2) -0.0631(18) 0.0122(17) -0.0336(12)
F4 0.0447(9) 0.1083(16) 0.0796(13) 0.0002(12) 0.0133(9) 0.0032(10)
F5 0.0584(13) 0.173(3) 0.0941(17) 0.0071(18) 0.0248(12) -0.0065(15)
F6 0.122(2) 0.0844(13) 0.0573(11) 0.0171(10) 0.0152(12) -0.0001(13)
F7 0.0831(15) 0.0731(13) 0.166(3) 0.0089(16) -0.0415(17) -0.0301(11)
F8 0.132(2) 0.0436(8) 0.1054(18) 0.0097(10) -0.0256(15) 0.0075(11)
N1 0.0601(15) 0.0626(14) 0.0577(15) 0.0137(12) 0.0040(12) 0.0029(12)
N2 0.0446(12) 0.0683(15) 0.0591(15) -0.0076(12) -0.0005(11) -0.0065(11)
N3 0.0662(16) 0.0579(13) 0.0580(15) 0.0045(12) 0.0128(13) 0.0026(12)
N4 0.0666(16) 0.0470(11) 0.0679(17) -0.0052(11) -0.0065(13) -0.0070(11)
C1 0.0372(11) 0.0440(11) 0.0447(13) -0.0021(10) -0.0015(10) -0.0003(10)
C2 0.0512(14) 0.0371(10) 0.0500(14) -0.0077(10) 0.0065(11) 0.0012(10)
C3 0.0463(14) 0.0452(12) 0.0628(17) 0.0066(12) 0.0096(12) 0.0108(10)
C4 0.0353(11) 0.0526(12) 0.0510(15) 0.0068(12) -0.0058(11) 0.0007(10)
C5 0.0457(13) 0.0389(10) 0.0472(13) -0.0029(10) -0.0018(11) 0.0008(10)
C6 0.0474(13) 0.0426(11) 0.0468(13) 0.0031(10) -0.0104(11) 0.0055(10)
C7 0.0455(14) 0.0430(11) 0.0663(17) -0.0039(12) -0.0018(13) 0.0111(10)
C8 0.0464(14) 0.0479(12) 0.0455(13) -0.0107(11) 0.0022(11) 0.0015(11)
C9 0.0519(15) 0.0635(15) 0.0444(14) -0.0011(12) -0.0097(12) -0.0103(12)
C10 0.0560(16) 0.0544(13) 0.0406(13) -0.0082(12) -0.0050(11) -0.0085(12)

loop_
_atom_type_symbol
_atom_type_description
_atom_type_scat_dispersion_real
_atom_type_scat_dispersion_imag
_atom_type_scat_source
C C 0.0033 0.0016 'International Tables Vol C Tables 4.2.6.8 and 6.1.1.4'
H H 0.0000 0.0000 'International Tables Vol C Tables 4.2.6.8 and 6.1.1.4'
F F 0.0171 0.0103 'International Tables Vol C Tables 4.2.6.8 and 6.1.1.4'
N N 0.0061 0.0033 'International Tables Vol C Tables 4.2.6.8 and 6.1.1.4'

loop_
_geom_angle_atom_site_label_1
_geom_angle_atom_site_label_2
_geom_angle_atom_site_label_3
_geom_angle
_geom_angle_site_symmetry_1
_geom_angle_site_symmetry_3
_geom_angle_publ_flag
F1 N1 C1 107.5(2) . . ?
F2 N1 F1 101.0(2) . . ?
F2 N1 C1 108.5(2) . . ?
F3 N2 F4 101.4(2) . . ?
F3 N2 C1 108.2(2) . . ?
F4 N2 C1 108.2(2) . . ?
F5 N3 C5 108.1(2) . . ?
F6 N3 F5 101.4(2) . . ?
F6 N3 C5 108.0(2) . . ?
F7 N4 F8 101.4(2) . . ?
F7 N4 C5 108.0(2) . . ?
F8 N4 C5 108.3(2) . . ?
N1 C1 C2 106.5(2) . . ?
N1 C1 C8 107.6(2) . . ?
N2 C1 N1 117.9(2) . . ?
N2 C1 C2 108.3(2) . . ?
N2 C1 C8 107.3(2) . . ?
C2 C1 C8 108.9(2) . . ?
C1 C2 H2 109.5 . . ?
C3 C2 C1 109.2(2) . . ?
C3 C2 H2 109.5 . . ?
C10 C2 C1 109.7(2) . . ?
C10 C2 H2 109.5 . . ?
C10 C2 C3 109.4(2) . . ?
C2 C3 H3A 109.6 . . ?
C2 C3 H3B 109.6 . . ?
H3A C3 H3B 108.1 . . ?
C4 C3 C2 110.1(2) . . ?
C4 C3 H3A 109.6 . . ?
C4 C3 H3B 109.6 . . ?
C3 C4 H4 109.6 . . ?
C3 C4 C5 109.3(2) . . ?
C5 C4 H4 109.6 . . ?
C9 C4 C3 109.1(2) . . ?
C9 C4 H4 109.6 . . ?
C9 C4 C5 109.8(2) . . ?
N3 C5 C4 107.2(2) . . ?
N3 C5 C6 106.8(2) . . ?
N4 C5 N3 117.7(2) . . ?
N4 C5 C4 108.0(2) . . ?
N4 C5 C6 107.6(2) . . ?
C4 C5 C6 109.3(2) . . ?
C5 C6 H6 110.0 . . ?
C5 C6 C10 109.2(2) . . ?
C7 C6 C5 109.8(2) . . ?
C7 C6 H6 110.0 . . ?
C7 C6 C10 107.9(2) . . ?
C10 C6 H6 110.0 . . ?
C6 C7 H7A 109.5 . . ?
C6 C7 H7B 109.5 . . ?
C6 C7 C8 110.9(2) . . ?
H7A C7 H7B 108.0 . . ?
C8 C7 H7A 109.5 . . ?
C8 C7 H7B 109.5 . . ?
C1 C8 H8 109.9 . . ?
C7 C8 C1 109.4(2) . . ?
C7 C8 H8 109.9 . . ?
C7 C8 C9 108.6(2) . . ?
C9 C8 C1 109.2(2) . . ?
C9 C8 H8 109.9 . . ?
C4 C9 C8 110.3(2) . . ?
C4 C9 H9A 109.6 . . ?
C4 C9 H9B 109.6 . . ?
C8 C9 H9A 109.6 . . ?
C8 C9 H9B 109.6 . . ?
H9A C9 H9B 108.1 . . ?
C2 C10 C6 110.2(2) . . ?
C2 C10 H10A 109.6 . . ?
C2 C10 H10B 109.6 . . ?
C6 C10 H10A 109.6 . . ?
C6 C10 H10B 109.6 . . ?
H10A C10 H10B 108.1 . . ?

loop_
_geom_bond_atom_site_label_1
_geom_bond_atom_site_label_2
_geom_bond_distance
_geom_bond_site_symmetry_2
_geom_bond_publ_flag
F1 N1 1.378(4) . ?
F2 N1 1.378(3) . ?
F3 N2 1.376(3) . ?
F4 N2 1.383(3) . ?
F5 N3 1.388(4) . ?
F6 N3 1.383(3) . ?
F7 N4 1.372(3) . ?
F8 N4 1.377(3) . ?
N1 C1 1.498(4) . ?
N2 C1 1.493(3) . ?
N3 C5 1.505(4) . ?
N4 C5 1.497(3) . ?
C1 C2 1.541(4) . ?
C1 C8 1.540(3) . ?
C2 H2 0.9800 . ?
C2 C3 1.530(4) . ?
C2 C10 1.528(4) . ?
C3 H3A 0.9700 . ?
C3 H3B 0.9700 . ?
C3 C4 1.529(4) . ?
C4 H4 0.9800 . ?
C4 C5 1.538(4) . ?
C4 C9 1.526(4) . ?
C5 C6 1.537(4) . ?
C6 H6 0.9800 . ?
C6 C7 1.530(4) . ?
C6 C10 1.541(3) . ?
C7 H7A 0.9700 . ?
C7 H7B 0.9700 . ?
C7 C8 1.533(4) . ?
C8 H8 0.9800 . ?
C8 C9 1.537(4) . ?
C9 H9A 0.9700 . ?
C9 H9B 0.9700 . ?
C10 H10A 0.9700 . ?
C10 H10B 0.9700 . ?

loop_
_geom_torsion_atom_site_label_1
_geom_torsion_atom_site_label_2
_geom_torsion_atom_site_label_3
_geom_torsion_atom_site_label_4
_geom_torsion
_geom_torsion_site_symmetry_1
_geom_torsion_site_symmetry_2
_geom_torsion_site_symmetry_3
_geom_torsion_site_symmetry_4
_geom_torsion_publ_flag
F1 N1 C1 N2 -50.7(3) . . . . ?
F1 N1 C1 C2 71.2(3) . . . . ?
F1 N1 C1 C8 -172.1(2) . . . . ?
F2 N1 C1 N2 57.7(3) . . . . ?
F2 N1 C1 C2 179.6(2) . . . . ?
F2 N1 C1 C8 -63.7(3) . . . . ?
F3 N2 C1 N1 59.4(3) . . . . ?
F3 N2 C1 C2 -61.6(3) . . . . ?
F3 N2 C1 C8 -179.0(2) . . . . ?
F4 N2 C1 N1 -49.7(3) . . . . ?
F4 N2 C1 C2 -170.6(2) . . . . ?
F4 N2 C1 C8 71.9(3) . . . . ?
F5 N3 C5 N4 -55.4(3) . . . . ?
F5 N3 C5 C4 66.4(3) . . . . ?
F5 N3 C5 C6 -176.5(2) . . . . ?
F6 N3 C5 N4 53.6(3) . . . . ?
F6 N3 C5 C4 175.4(2) . . . . ?
F6 N3 C5 C6 -67.5(3) . . . . ?
F7 N4 C5 N3 55.0(3) . . . . ?
F7 N4 C5 C4 -66.5(3) . . . . ?
F7 N4 C5 C6 175.6(2) . . . . ?
F8 N4 C5 N3 -54.0(3) . . . . ?
F8 N4 C5 C4 -175.5(2) . . . . ?
F8 N4 C5 C6 66.6(3) . . . . ?
N1 C1 C2 C3 55.5(3) . . . . ?
N1 C1 C2 C10 175.4(2) . . . . ?
N1 C1 C8 C7 -174.0(2) . . . . ?
N1 C1 C8 C9 -55.3(3) . . . . ?
N2 C1 C2 C3 -176.7(2) . . . . ?
N2 C1 C2 C10 -56.9(3) . . . . ?
N2 C1 C8 C7 58.2(3) . . . . ?
N2 C1 C8 C9 176.9(2) . . . . ?
N3 C5 C6 C7 -174.17(19) . . . . ?
N3 C5 C6 C10 -56.0(3) . . . . ?
N4 C5 C6 C7 58.6(3) . . . . ?
N4 C5 C6 C10 176.7(2) . . . . ?
C1 C2 C3 C4 60.6(3) . . . . ?
C1 C2 C10 C6 -60.8(3) . . . . ?
C1 C8 C9 C4 -59.9(3) . . . . ?
C2 C1 C8 C7 -58.9(3) . . . . ?
C2 C1 C8 C9 59.8(3) . . . . ?
C2 C3 C4 C5 60.3(3) . . . . ?
C2 C3 C4 C9 -59.8(3) . . . . ?
C3 C2 C10 C6 59.0(3) . . . . ?
C3 C4 C5 N3 55.1(3) . . . . ?
C3 C4 C5 N4 -177.1(2) . . . . ?
C3 C4 C5 C6 -60.3(3) . . . . ?
C3 C4 C9 C8 59.4(3) . . . . ?
C4 C5 C6 C7 -58.5(3) . . . . ?
C4 C5 C6 C10 59.7(3) . . . . ?
C5 C4 C9 C8 -60.3(3) . . . . ?
C5 C6 C7 C8 59.1(3) . . . . ?
C5 C6 C10 C2 -59.4(3) . . . . ?
C6 C7 C8 C1 60.3(3) . . . . ?
C6 C7 C8 C9 -58.8(3) . . . . ?
C7 C6 C10 C2 59.9(3) . . . . ?
C7 C8 C9 C4 59.3(3) . . . . ?
C8 C1 C2 C3 -60.3(3) . . . . ?
C8 C1 C2 C10 59.6(3) . . . . ?
C9 C4 C5 N3 174.7(2) . . . . ?
C9 C4 C5 N4 -57.5(3) . . . . ?
C9 C4 C5 C6 59.3(3) . . . . ?
C10 C2 C3 C4 -59.5(3) . . . . ?
C10 C6 C7 C8 -59.8(3) . . . . ?
